data_1573609
loop_
_publ_author_name
'Liu, Huanyu'
'Yu, Gang'
'Huo, Peihao'
'Guo, Ruoyao'
'Li, Yujia'
'Qi, Hao'
'Zheng, Jiayin'
'Jin, Tong'
'Zhao, Zifeng'
'Bian, Zuqiang'
'Liu, Zhiwei'

_publ_section_title
;
 Structural Relaxation Chirality Transfer Enhanced Circularly Polarized
 Luminescence in Heteronuclear CeIII-MnII Complexes
;
_journal_name_full 'Materials Horizons'
_journal_paper_doi 10.1039/D4MH01760A
_journal_year 2025
_chemical_formula_moiety 'C28 H58.58 Br1.42 Ce2 O14.58, Br4 Mn'
_chemical_formula_sum 'C28 H58.58 Br5.42 Ce2 Mn O14.58'
_chemical_formula_weight 1396.90
_space_group_crystal_system orthorhombic
_space_group_IT_number 19
_space_group_name_Hall 'P 2ac 2ab'
_space_group_name_H-M_alt 'P 21 21 21'
_atom_sites_solution_hydrogens mixed
_audit_creation_date 2024-06-19
_audit_creation_method
;
Olex2 1.5
(compiled 2024.02.16 svn.r378c4104 for OlexSys, GUI svn.r6928)
;
_audit_update_record
;
2024-08-27 deposited with the CCDC.	2025-01-07 downloaded from the CCDC.
;
_cell_angle_alpha 90
_cell_angle_beta 90
_cell_angle_gamma 90
_cell_formula_units_Z 4
_cell_length_a 15.2440(3)
_cell_length_b 15.3069(3)
_cell_length_c 21.3108(4)
_cell_measurement_reflns_used 9843
_cell_measurement_temperature 120.01(15)
_cell_measurement_theta_max 30.7000
_cell_measurement_theta_min 1.6270
_cell_volume 4972.63(17)
_computing_cell_refinement 'CrysAlisPro 1.171.42.93a (Rigaku OD, 2023)'
_computing_data_collection 'CrysAlisPro 1.171.42.93a (Rigaku OD, 2023)'
_computing_data_reduction 'CrysAlisPro 1.171.42.93a (Rigaku OD, 2023)'
_computing_molecular_graphics 'Olex2 1.5 (Dolomanov et al., 2009)'
_computing_publication_material 'Olex2 1.5 (Dolomanov et al., 2009)'
_computing_structure_refinement 'SHELXL 2019/3 (Sheldrick, 2015)'
_computing_structure_solution 'SHELXT 2014/5 (Sheldrick, 2014)'
_diffrn_ambient_environment N~2~
_diffrn_ambient_temperature 120.01(15)
_diffrn_detector 'Hybrid Pixel Array Detector'
_diffrn_detector_area_resol_mean 10.0000
_diffrn_detector_type HyPix
_diffrn_measured_fraction_theta_full 0.999
_diffrn_measured_fraction_theta_max 0.843
_diffrn_measurement_details
;
List of Runs (angles in degrees, time in seconds):

  # Type    Start    End  Width  t~exp~   \w     \q     \k     \f   Frames
#--------------------------------------------------------------------------
  1  \w    -95.00  25.00   0.50    3.92    --  -18.46 -33.00 -26.00  240
  2  \w     44.00  69.00   0.50    3.92    --   17.37 178.00-120.00   50
  3  \w     45.00 100.00   0.50    3.92    --   17.37 178.00 -30.00  110
;
_diffrn_measurement_device 'four-circle diffractometer'
_diffrn_measurement_device_type 'XtaLAB Synergy R, DW system, HyPix'
_diffrn_measurement_method '\w scans'
_diffrn_orient_matrix_type 'CrysAlisPro convention (1999,Acta A55,543-557)'
_diffrn_orient_matrix_UB_11 -0.0119485000
_diffrn_orient_matrix_UB_12 0.0427166000
_diffrn_orient_matrix_UB_13 0.0096404000
_diffrn_orient_matrix_UB_21 -0.0157405000
_diffrn_orient_matrix_UB_22 -0.0169945000
_diffrn_orient_matrix_UB_23 0.0288602000
_diffrn_orient_matrix_UB_31 0.0421143000
_diffrn_orient_matrix_UB_32 0.0057692000
_diffrn_orient_matrix_UB_33 0.0135139000
_diffrn_radiation_monochromator mirror
_diffrn_radiation_probe x-ray
_diffrn_radiation_type 'Mo K\a'
_diffrn_radiation_wavelength 0.71073
_diffrn_reflns_av_R_equivalents 0.0279
_diffrn_reflns_av_unetI/netI 0.0575
_diffrn_reflns_Laue_measured_fraction_full 0.999
_diffrn_reflns_Laue_measured_fraction_max 0.843
_diffrn_reflns_limit_h_max 19
_diffrn_reflns_limit_h_min -12
_diffrn_reflns_limit_k_max 11
_diffrn_reflns_limit_k_min -19
_diffrn_reflns_limit_l_max 24
_diffrn_reflns_limit_l_min -27
_diffrn_reflns_number 23179
_diffrn_reflns_point_group_measured_fraction_full 0.967
_diffrn_reflns_point_group_measured_fraction_max 0.789
_diffrn_reflns_theta_full 25.242
_diffrn_reflns_theta_max 30.751
_diffrn_reflns_theta_min 1.638
_diffrn_source 'Rotating-anode X-ray tube'
_diffrn_source_type 'Rigaku (Mo) X-ray Source'
_exptl_absorpt_coefficient_mu 6.456
_exptl_absorpt_correction_T_max 1.00000
_exptl_absorpt_correction_T_min 0.78057
_exptl_absorpt_correction_type multi-scan
_exptl_absorpt_process_details
;
CrysAlisPro 1.171.42.93a (Rigaku Oxford Diffraction, 2023)
Empirical absorption correction using spherical harmonics,
implemented in SCALE3 ABSPACK scaling algorithm.
;
_exptl_crystal_density_diffrn 1.866
_exptl_crystal_description plate
_exptl_crystal_F_000 2696
_exptl_crystal_size_max 0.2
_exptl_crystal_size_mid 0.15
_exptl_crystal_size_min 0.03
_refine_diff_density_max 1.535
_refine_diff_density_min -2.266
_refine_diff_density_rms 0.172
_refine_ls_abs_structure_details
;
 Refined as an inversion twin.
;
_refine_ls_abs_structure_Flack 0.099(17)
_refine_ls_extinction_method none
_refine_ls_goodness_of_fit_ref 1.066
_refine_ls_hydrogen_treatment constr
_refine_ls_matrix_type full
_refine_ls_number_parameters 504
_refine_ls_number_reflns 12217
_refine_ls_number_restraints 73
_refine_ls_restrained_S_all 1.069
_refine_ls_R_factor_all 0.0591
_refine_ls_R_factor_gt 0.0446
_refine_ls_shift/su_max 0.006
_refine_ls_shift/su_mean 0.000
_refine_ls_structure_factor_coef Fsqd
_refine_ls_weighting_details 'w=1/[\s^2^(Fo^2^)+(0.0673P)^2^] where P=(Fo^2^+2Fc^2^)/3'
_refine_ls_weighting_scheme calc
_refine_ls_wR_factor_gt 0.1122
_refine_ls_wR_factor_ref 0.1186
_reflns_Friedel_coverage 0.717
_reflns_Friedel_fraction_full 0.927
_reflns_Friedel_fraction_max 0.724
_reflns_number_gt 10142
_reflns_number_total 12217
_reflns_threshold_expression 'I > 2\s(I)'
_cod_data_source_file d4mh01760a2.cif
_cod_data_source_block 1_sq
_cod_database_code 1573609
_shelx_shelxl_version_number 2019/3
_shelx_space_group_comment
;
The symmetry employed for this shelxl refinement is uniquely defined
by the following loop, which should always be used as a source of
symmetry information in preference to the above space-group names.
They are only intended as comments.
;
_shelx_estimated_absorpt_t_max 0.830
_shelx_estimated_absorpt_t_min 0.358
_olex2_refinement_description
;
1. Twinned data refinement
 Scales: 0.901(17)
 0.099(17)
2. Fixed Uiso
 At 1.2 times of:
  All C(H) groups, All C(H,H) groups
 At 1.5 times of:
  All C(H,H,H) groups, All O(H) groups
3. Restrained distances
 Ce1-O17
 2.7 with sigma of 0.001
 Br4B-Mn1 \\sim Br4-Mn1
 with sigma of 0.02
 O2-C010 \\sim O2-C6
 with sigma of 0.02
 O7-C33 \\sim O7-C5
 with sigma of 0.02
 C010-C33 \\sim C6-C5
 with sigma of 0.02
 O2-C33 \\sim O2-C5
 with sigma of 0.04
 O7-C010 \\sim O7-C6
 with sigma of 0.04
4. Uiso/Uaniso restraints and constraints
Uanis(O17) \\sim Ueq, Uanis(O15) \\sim Ueq, Uanis(O16) \\sim Ueq, Uanis(O14)
\\sim Ueq: with sigma of 0.001 and sigma for terminal atoms of 0.002
Uanis(C33) \\sim Ueq, Uanis(C11) \\sim Ueq, Uanis(C12) \\sim Ueq, Uanis(C20)
\\sim Ueq, Uanis(C19) \\sim Ueq: with sigma of 0.01 and sigma for terminal
atoms of 0.02
Uanis(C32) \\sim Ueq: with sigma of 0.01 and sigma for terminal atoms of 0.02
Uanis(Br4B) = Uanis(Br4)
Uanis(O16) = Uanis(O14) = Uanis(O15) = Uanis(O17)
Uanis(C33) = Uanis(C5)
5. Rigid body (RIGU) restrains
 C010, C33
 with sigma for 1-2 distances of 0.004 and sigma for 1-3 distances of 0.004
 C6, C5
 with sigma for 1-2 distances of 0.004 and sigma for 1-3 distances of 0.004
6. Others
 Sof(O14)=Sof(H14)=1-FVAR(1)
 Sof(Br5)=FVAR(1)
 Sof(O16)=Sof(H16)=1-FVAR(2)
 Sof(Br6)=FVAR(2)
 Sof(O15)=Sof(H15)=1-FVAR(3)
 Sof(Br7)=FVAR(3)
 Sof(O17)=Sof(H17)=1-FVAR(4)
 Sof(Br8)=FVAR(4)
 Sof(Br4B)=1-FVAR(5)
 Sof(Br4)=FVAR(5)
 Sof(C6)=Sof(H6A)=Sof(H6B)=Sof(C5)=Sof(H5A)=Sof(H5B)=1-FVAR(6)
 Sof(C010)=Sof(H01A)=Sof(H01B)=Sof(C33)=Sof(H33A)=Sof(H33B)=FVAR(6)
7.a Riding coordinates:
 O14(H14), O16(H16), O15(H15)
7.b Ternary CH refined with riding coordinates:
 C15(H15A), C27(H27), C17(H17A), C25(H25)
7.c Secondary CH2 refined with riding coordinates:
 C24(H24A,H24B), C11(H11A,H11B), C22(H22A,H22B), C14(H14A,H14B), C23(H23A,
 H23B), C21(H21A,H21B), C9(H9A,H9B), C10(H10A,H10B), C8(H8A,H8B), C010(H01A,
 H01B), C12(H12A,H12B), C31(H31A,H31B), C13(H13A,H13B), C30(H30A,H30B),
 C29(H29A,H29B), C7(H7A,H7B), C19(H19A,H19B), C20(H20A,H20B), C32(H32A,H32B),
 C33(H33A,H33B), C6(H6A,H6B), C5(H5A,H5B)
7.d Tetrahedral OH refined with riding coordinates:
 O17(H17)
7.e Idealised Me refined as rotating group:
 C26(H26A,H26B,H26C), C18(H18A,H18B,H18C), C28(H28A,H28B,H28C), C16(H16A,H16B,
 H16C)
;
_platon_squeeze_void_probe_radius 1.20
_olex2_submission_special_instructions 'No special instructions were received'
_oxdiff_exptl_absorpt_empirical_details
;
Empirical correction (ABSPACK) includes:
- Absorption correction using spherical harmonics
- Frame scaling
;
_oxdiff_exptl_absorpt_empirical_full_max 1.246
_oxdiff_exptl_absorpt_empirical_full_min 0.791

loop_
_space_group_symop_operation_xyz
'x, y, z'
'-x+1/2, -y, z+1/2'
'-x, y+1/2, -z+1/2'
'x+1/2, -y+1/2, -z'

loop_
_atom_site_label
_atom_site_type_symbol
_atom_site_fract_x
_atom_site_fract_y
_atom_site_fract_z
_atom_site_U_iso_or_equiv
_atom_site_adp_type
_atom_site_occupancy
_atom_site_site_symmetry_order
_atom_site_calc_flag
_atom_site_refinement_flags_posn
_atom_site_refinement_flags_adp
_atom_site_refinement_flags_occupancy
_atom_site_disorder_assembly
_atom_site_disorder_group
Ce2 Ce 0.86347(3) 0.62134(3) 0.23847(2) 0.01743(11) Uani 1 1 d . . . . .
Ce1 Ce 0.62571(3) 0.42153(3) 0.24428(2) 0.01762(11) Uani 1 1 d D . . . .
Br3 Br 0.91259(7) -0.13826(8) 0.50645(6) 0.0379(3) Uani 1 1 d . . . . .
Br1 Br 0.65103(7) -0.17221(8) 0.50378(5) 0.0367(3) Uani 1 1 d . . . . .
Br2 Br 0.75683(8) -0.02089(9) 0.63910(7) 0.0495(3) Uani 1 1 d . . . . .
Mn1 Mn 0.76933(11) -0.06344(10) 0.52853(7) 0.0299(4) Uani 1 1 d D . . . .
Br4 Br 0.77081(14) 0.07450(12) 0.46541(8) 0.0570(6) Uani 0.811(3) 1 d D . P A 1
O14 O 0.980(2) 0.757(2) 0.2423(17) 0.019(3) Uani 0.566(5) 1 d . U P B 2
H14 H 1.018705 0.744033 0.215850 0.028 Uiso 0.566(5) 1 d R U P B 2
O16 O 0.788(2) 0.466(2) 0.3044(15) 0.019(3) Uani 0.694(6) 1 d . U P B 2
H16 H 0.821983 0.422982 0.301540 0.028 Uiso 0.694(6) 1 d R U P B 2
O17 O 0.4975(10) 0.3014(11) 0.2302(9) 0.019(3) Uani 0.633(6) 1 d D U P B 2
H17 H 0.505479 0.260324 0.255724 0.028 Uiso 0.633(6) 1 calc R U P B 2
O15 O 0.6924(11) 0.5753(11) 0.1865(7) 0.019(3) Uani 0.688(6) 1 d . U P B 2
H15 H 0.709386 0.563326 0.150035 0.028 Uiso 0.688(6) 1 d R U P B 2
O8 O 0.8466(5) 0.7033(4) 0.1285(3) 0.0312(17) Uani 1 1 d . . . . .
O6 O 0.6217(4) 0.3648(4) 0.3607(3) 0.0227(13) Uani 1 1 d . . . . .
O3 O 0.5583(5) 0.4277(5) 0.1288(3) 0.0334(17) Uani 1 1 d . . . . .
O11 O 0.9446(4) 0.6046(4) 0.3464(3) 0.0235(14) Uani 1 1 d . . . . .
O9 O 0.9470(5) 0.5656(5) 0.1395(3) 0.0295(16) Uani 1 1 d . . . . .
O10 O 0.9907(4) 0.5070(4) 0.2474(3) 0.0233(14) Uani 1 1 d . . . . .
O2 O 0.4915(4) 0.5215(5) 0.2205(4) 0.0344(17) Uani 1 1 d D . . . .
O4 O 0.7094(4) 0.3419(4) 0.1547(3) 0.0277(15) Uani 1 1 d . . . . .
O12 O 0.8002(5) 0.6945(6) 0.3415(4) 0.043(2) Uani 1 1 d . . . . .
O5 O 0.7026(4) 0.2737(4) 0.2698(3) 0.0242(14) Uani 1 1 d . . . . .
O7 O 0.5621(5) 0.5150(5) 0.3321(4) 0.0318(17) Uani 1 1 d D . . . .
C24 C 1.0244(7) 0.4873(7) 0.3079(5) 0.030(2) Uani 1 1 d . . . . .
H24A H 1.082783 0.459421 0.304075 0.036 Uiso 1 1 calc R U . . .
H24B H 0.984674 0.446228 0.329828 0.036 Uiso 1 1 calc R U . . .
C11 C 0.7357(8) 0.2541(7) 0.1648(5) 0.037(3) Uani 1 1 d . U . . .
H11A H 0.780181 0.237305 0.133202 0.045 Uiso 1 1 calc R U . . .
H11B H 0.684443 0.214909 0.159836 0.045 Uiso 1 1 calc R U . . .
C22 C 0.9334(6) 0.6708(7) 0.3930(5) 0.029(2) Uani 1 1 d . . . . .
H22A H 0.958812 0.726886 0.378679 0.035 Uiso 1 1 calc R U . . .
H22B H 0.961863 0.653554 0.432822 0.035 Uiso 1 1 calc R U . . .
C14 C 0.6417(7) 0.2732(6) 0.3702(5) 0.029(2) Uani 1 1 d . . . . .
H14A H 0.592542 0.236715 0.354871 0.034 Uiso 1 1 calc R U . . .
H14B H 0.650124 0.261275 0.415422 0.034 Uiso 1 1 calc R U . . .
C23 C 1.0318(6) 0.5718(6) 0.3446(5) 0.028(2) Uani 1 1 d . . . . .
H23A H 1.054117 0.560776 0.387456 0.033 Uiso 1 1 calc R U . . .
H23B H 1.071470 0.613387 0.323158 0.033 Uiso 1 1 calc R U . . .
C15 C 0.5652(6) 0.4007(7) 0.4070(5) 0.029(2) Uani 1 1 d . . . . .
H15A H 0.588587 0.385322 0.449456 0.035 Uiso 1 1 calc R U . . .
C27 C 0.9856(7) 0.4788(7) 0.1390(5) 0.030(2) Uani 1 1 d . . . . .
H27 H 1.023713 0.473065 0.101056 0.036 Uiso 1 1 calc R U . . .
C17 C 0.5670(7) 0.4991(7) 0.3996(5) 0.033(2) Uani 1 1 d . . . . .
H17A H 0.513532 0.524221 0.419983 0.040 Uiso 1 1 calc R U . . .
C21 C 0.8369(7) 0.6785(9) 0.4011(5) 0.041(3) Uani 1 1 d . . . . .
H21A H 0.812715 0.623877 0.419002 0.049 Uiso 1 1 calc R U . . .
H21B H 0.822903 0.727231 0.430043 0.049 Uiso 1 1 calc R U . . .
C9 C 0.5864(7) 0.3608(8) 0.0882(5) 0.036(3) Uani 1 1 d . . . . .
H9A H 0.566378 0.372791 0.044876 0.043 Uiso 1 1 calc R U . . .
H9B H 0.561657 0.304020 0.101726 0.043 Uiso 1 1 calc R U . . .
C10 C 0.6816(7) 0.3580(9) 0.0905(5) 0.040(3) Uani 1 1 d . . . . .
H10A H 0.703619 0.310973 0.062801 0.048 Uiso 1 1 calc R U . . .
H10B H 0.706057 0.414238 0.075647 0.048 Uiso 1 1 calc R U . . .
C25 C 1.0432(6) 0.4766(7) 0.1969(5) 0.032(2) Uani 1 1 d . . . . .
H25 H 1.059017 0.414363 0.205520 0.038 Uiso 1 1 calc R U . . .
C8 C 0.4689(7) 0.4491(9) 0.1234(6) 0.048(3) Uani 1 1 d . . . . .
H8A H 0.432085 0.402149 0.141472 0.058 Uiso 1 1 calc R U . . .
H8B H 0.452680 0.456811 0.078750 0.058 Uiso 1 1 calc R U . . .
C010 C 0.4561(14) 0.5797(13) 0.2663(10) 0.034(5) Uani 0.63(3) 1 d D . P C 2
H01A H 0.406446 0.551872 0.288592 0.041 Uiso 0.63(3) 1 calc R U P C 2
H01B H 0.434798 0.633945 0.246084 0.041 Uiso 0.63(3) 1 calc R U P C 2
C26 C 1.1280(7) 0.5288(7) 0.1912(6) 0.045(3) Uani 1 1 d . . . . .
H26A H 1.114091 0.589982 0.181934 0.068 Uiso 1 1 calc R U . . .
H26B H 1.163864 0.504565 0.157286 0.068 Uiso 1 1 calc R U . . .
H26C H 1.160539 0.525498 0.230822 0.068 Uiso 1 1 calc R U . . .
C18 C 0.6443(8) 0.5415(7) 0.4259(5) 0.036(3) Uani 1 1 d . . . . .
H18A H 0.697251 0.513128 0.409596 0.055 Uiso 1 1 calc R U . . .
H18B H 0.643116 0.536582 0.471692 0.055 Uiso 1 1 calc R U . . .
H18C H 0.644533 0.603340 0.413908 0.055 Uiso 1 1 calc R U . . .
O13 O 0.7580(7) 0.7560(6) 0.2298(5) 0.064(3) Uani 1 1 d . . . . .
C12 C 0.7719(6) 0.2440(6) 0.2270(5) 0.028(2) Uani 1 1 d . U . . .
H12A H 0.825363 0.279975 0.232013 0.033 Uiso 1 1 calc R U . . .
H12B H 0.786967 0.182095 0.235245 0.033 Uiso 1 1 calc R U . . .
C31 C 0.8076(8) 0.7888(7) 0.1288(6) 0.043(3) Uani 1 1 d . . . . .
H31A H 0.787746 0.804743 0.086117 0.052 Uiso 1 1 calc R U . . .
H31B H 0.850798 0.832843 0.143079 0.052 Uiso 1 1 calc R U . . .
C13 C 0.7227(7) 0.2518(7) 0.3352(5) 0.030(2) Uani 1 1 d . . . . .
H13A H 0.772803 0.286800 0.350763 0.036 Uiso 1 1 calc R U . . .
H13B H 0.737178 0.188984 0.339482 0.036 Uiso 1 1 calc R U . . .
C30 C 0.9177(9) 0.6972(8) 0.0877(6) 0.046(3) Uani 1 1 d . . . . .
H30A H 0.969611 0.726689 0.105822 0.056 Uiso 1 1 calc R U . . .
H30B H 0.903505 0.725213 0.047056 0.056 Uiso 1 1 calc R U . . .
C28 C 0.9151(7) 0.4088(7) 0.1364(5) 0.035(2) Uani 1 1 d . . . . .
H28A H 0.874597 0.416460 0.171734 0.053 Uiso 1 1 calc R U . . .
H28B H 0.942445 0.350989 0.138986 0.053 Uiso 1 1 calc R U . . .
H28C H 0.882630 0.413810 0.096883 0.053 Uiso 1 1 calc R U . . .
C29 C 0.9360(8) 0.6015(8) 0.0784(5) 0.040(3) Uani 1 1 d . . . . .
H29A H 0.886341 0.572882 0.056552 0.048 Uiso 1 1 calc R U . . .
H29B H 0.989790 0.593123 0.053104 0.048 Uiso 1 1 calc R U . . .
C16 C 0.4702(7) 0.3651(8) 0.4012(6) 0.044(3) Uani 1 1 d . . . . .
H16A H 0.450109 0.371293 0.357751 0.066 Uiso 1 1 calc R U . . .
H16B H 0.431408 0.398166 0.429080 0.066 Uiso 1 1 calc R U . . .
H16C H 0.469231 0.303215 0.413079 0.066 Uiso 1 1 calc R U . . .
C7 C 0.4557(8) 0.5326(8) 0.1587(6) 0.044(3) Uani 1 1 d . . . . .
H7A H 0.485671 0.581259 0.136883 0.052 Uiso 1 1 calc R U . . .
H7B H 0.392349 0.546498 0.161401 0.052 Uiso 1 1 calc R U . . .
C19 C 0.7384(10) 0.8082(10) 0.2805(8) 0.069(4) Uani 1 1 d . U . . .
H19A H 0.777522 0.859781 0.279090 0.083 Uiso 1 1 calc R U . . .
H19B H 0.677557 0.829743 0.275198 0.083 Uiso 1 1 calc R U . . .
C20 C 0.7450(12) 0.7717(12) 0.3390(8) 0.077(5) Uani 1 1 d . U . . .
H20A H 0.685461 0.755912 0.353715 0.092 Uiso 1 1 calc R U . . .
H20B H 0.768777 0.815968 0.368242 0.092 Uiso 1 1 calc R U . . .
C32 C 0.7298(9) 0.7859(9) 0.1737(7) 0.059(4) Uani 1 1 d . U . . .
H32A H 0.704470 0.845120 0.178476 0.070 Uiso 1 1 calc R U . . .
H32B H 0.683743 0.746807 0.156797 0.070 Uiso 1 1 calc R U . . .
C33 C 0.5302(16) 0.6003(11) 0.3121(10) 0.043(5) Uani 0.63(3) 1 d D U P C 2
H33A H 0.577272 0.634033 0.291200 0.052 Uiso 0.63(3) 1 calc R U P C 2
H33B H 0.508129 0.634290 0.348373 0.052 Uiso 0.63(3) 1 calc R U P C 2
Br5 Br 0.9926(4) 0.7505(4) 0.2373(3) 0.0257(10) Uani 0.434(5) 1 d . . P B 1
Br6 Br 0.7951(7) 0.4668(8) 0.2989(5) 0.0223(15) Uani 0.306(6) 1 d . . P B 1
Br7 Br 0.7078(3) 0.5615(4) 0.1737(2) 0.0295(14) Uani 0.312(6) 1 d . . P B 1
Br8 Br 0.4898(3) 0.3014(3) 0.2445(2) 0.0348(13) Uani 0.367(6) 1 d . . P B 1
Br4B Br 0.7090(7) 0.0740(5) 0.4681(4) 0.0570(6) Uani 0.189(3) 1 d D . P A 2
C6 C 0.479(3) 0.600(2) 0.2543(14) 0.058(16) Uani 0.37(3) 1 d D . P C 1
H6A H 0.419396 0.623199 0.246762 0.070 Uiso 0.37(3) 1 calc R U P C 1
H6B H 0.522341 0.644355 0.240904 0.070 Uiso 0.37(3) 1 calc R U P C 1
C5 C 0.491(2) 0.579(2) 0.3233(12) 0.043(5) Uani 0.37(3) 1 d D . P C 1
H5A H 0.505058 0.632825 0.346625 0.052 Uiso 0.37(3) 1 calc R U P C 1
H5B H 0.435810 0.554544 0.340385 0.052 Uiso 0.37(3) 1 calc R U P C 1

loop_
_atom_site_aniso_label
_atom_site_aniso_U_11
_atom_site_aniso_U_22
_atom_site_aniso_U_33
_atom_site_aniso_U_23
_atom_site_aniso_U_13
_atom_site_aniso_U_12
Ce2 0.0237(2) 0.0127(2) 0.0159(2) -0.00050(18) -0.00240(19) 0.00046(17)
Ce1 0.0200(2) 0.0141(2) 0.0188(2) -0.00121(19) -0.00131(19) 0.00068(16)
Br3 0.0352(6) 0.0409(6) 0.0376(6) -0.0117(5) 0.0087(5) -0.0079(4)
Br1 0.0315(6) 0.0503(7) 0.0284(6) -0.0057(5) -0.0045(4) 0.0068(4)
Br2 0.0550(8) 0.0479(8) 0.0457(8) -0.0012(6) 0.0053(6) 0.0021(6)
Mn1 0.0418(9) 0.0267(9) 0.0214(8) 0.0026(7) 0.0042(6) 0.0018(7)
Br4 0.0741(15) 0.0498(10) 0.0470(9) 0.0197(8) 0.0186(9) 0.0177(9)
O14 0.019(3) 0.018(3) 0.019(3) 0.0006(8) -0.0003(8) -0.0006(8)
O16 0.019(3) 0.018(3) 0.019(3) 0.0006(8) -0.0003(8) -0.0006(8)
O17 0.019(3) 0.018(3) 0.019(3) 0.0006(8) -0.0003(8) -0.0006(8)
O15 0.019(3) 0.018(3) 0.019(3) 0.0006(8) -0.0003(8) -0.0006(8)
O8 0.051(5) 0.018(4) 0.025(4) 0.001(3) -0.003(3) -0.005(3)
O6 0.033(4) 0.016(3) 0.019(3) 0.002(2) 0.001(3) -0.004(3)
O3 0.037(4) 0.038(4) 0.026(4) -0.009(4) -0.007(3) 0.003(3)
O11 0.027(4) 0.023(4) 0.020(3) -0.004(3) -0.002(3) 0.000(3)
O9 0.046(4) 0.025(4) 0.018(3) 0.001(3) 0.000(3) 0.006(3)
O10 0.022(3) 0.022(3) 0.026(4) -0.001(3) 0.000(3) 0.007(2)
O2 0.034(4) 0.035(4) 0.034(4) -0.004(3) -0.012(3) 0.010(3)
O4 0.036(4) 0.022(4) 0.025(4) -0.002(3) 0.001(3) 0.007(3)
O12 0.042(5) 0.064(6) 0.024(4) -0.019(4) -0.004(3) 0.021(4)
O5 0.034(4) 0.018(3) 0.021(4) -0.002(3) 0.002(3) 0.003(2)
O7 0.044(4) 0.022(4) 0.029(4) 0.003(3) 0.009(3) 0.012(3)
C24 0.037(6) 0.022(5) 0.032(6) -0.001(4) -0.005(4) -0.003(4)
C11 0.056(7) 0.024(5) 0.032(6) -0.012(4) 0.015(5) 0.008(5)
C22 0.036(6) 0.031(6) 0.020(5) -0.017(4) -0.005(4) -0.001(4)
C14 0.040(6) 0.024(5) 0.022(5) 0.003(4) -0.002(4) -0.004(4)
C23 0.031(5) 0.023(5) 0.028(5) 0.015(4) -0.010(4) 0.004(4)
C15 0.026(5) 0.036(6) 0.025(5) 0.003(4) 0.003(4) -0.003(4)
C27 0.038(6) 0.028(5) 0.024(5) -0.003(4) 0.015(4) 0.003(4)
C17 0.049(7) 0.033(6) 0.018(5) -0.003(4) 0.008(4) 0.003(5)
C21 0.035(6) 0.053(8) 0.033(6) -0.019(6) -0.001(5) -0.002(5)
C9 0.050(7) 0.029(6) 0.029(6) -0.013(5) -0.012(5) 0.000(5)
C10 0.054(7) 0.045(7) 0.021(5) -0.001(5) -0.006(5) 0.019(6)
C25 0.027(5) 0.024(5) 0.044(7) -0.011(5) 0.013(5) 0.000(4)
C8 0.038(7) 0.060(9) 0.046(8) 0.003(7) -0.024(6) 0.005(6)
C010 0.039(10) 0.015(8) 0.049(11) -0.009(9) 0.010(7) 0.014(8)
C26 0.044(7) 0.027(6) 0.064(8) -0.007(6) 0.020(6) -0.011(5)
C18 0.062(7) 0.025(5) 0.022(5) 0.000(4) 0.004(5) 0.002(5)
O13 0.103(8) 0.039(5) 0.049(6) 0.009(5) 0.010(5) 0.044(5)
C12 0.027(5) 0.023(5) 0.033(5) -0.001(4) 0.007(4) 0.008(4)
C31 0.068(8) 0.021(6) 0.041(7) 0.013(5) -0.007(6) 0.011(5)
C13 0.039(6) 0.020(5) 0.030(6) 0.005(4) 0.003(4) 0.001(4)
C30 0.085(10) 0.028(7) 0.027(6) 0.012(5) -0.005(6) 0.000(6)
C28 0.039(6) 0.028(6) 0.039(6) -0.005(5) -0.005(5) 0.001(4)
C29 0.065(8) 0.041(7) 0.015(5) 0.009(5) 0.005(5) -0.004(5)
C16 0.033(6) 0.047(8) 0.051(8) 0.004(6) 0.006(5) -0.015(5)
C7 0.051(7) 0.037(7) 0.044(7) 0.006(6) -0.017(6) 0.020(5)
C19 0.059(8) 0.060(8) 0.089(10) -0.022(8) -0.004(7) 0.022(6)
C20 0.088(9) 0.076(9) 0.065(9) -0.006(8) 0.014(8) 0.044(8)
C32 0.058(7) 0.040(7) 0.078(9) 0.032(7) 0.004(6) 0.022(5)
C33 0.058(10) 0.032(8) 0.039(8) -0.004(6) -0.002(7) 0.014(7)
Br5 0.031(2) 0.0185(15) 0.0279(18) -0.0021(12) -0.0025(16) -0.0044(13)
Br6 0.022(3) 0.024(2) 0.021(3) 0.0106(18) -0.0009(17) -0.0097(17)
Br7 0.028(3) 0.034(3) 0.027(3) 0.0123(19) -0.0069(17) -0.0133(18)
Br8 0.041(2) 0.0298(17) 0.034(3) -0.0033(18) -0.0029(17) -0.0147(12)
Br4B 0.0741(15) 0.0498(10) 0.0470(9) 0.0197(8) 0.0186(9) 0.0177(9)
C6 0.07(3) 0.06(3) 0.047(13) -0.008(19) -0.021(18) 0.01(2)
C5 0.058(10) 0.032(8) 0.039(8) -0.004(6) -0.002(7) 0.014(7)

loop_
_atom_type_symbol
_atom_type_description
_atom_type_scat_dispersion_real
_atom_type_scat_dispersion_imag
_atom_type_scat_source
C C 0.0033 0.0016 'International Tables Vol C Tables 4.2.6.8 and 6.1.1.4'
H H 0.0000 0.0000 'International Tables Vol C Tables 4.2.6.8 and 6.1.1.4'
Br Br -0.2901 2.4595 'International Tables Vol C Tables 4.2.6.8 and 6.1.1.4'
Ce Ce -0.2486 2.6331 'International Tables Vol C Tables 4.2.6.8 and 6.1.1.4'
Mn Mn 0.3368 0.7283 'International Tables Vol C Tables 4.2.6.8 and 6.1.1.4'
O O 0.0106 0.0060 'International Tables Vol C Tables 4.2.6.8 and 6.1.1.4'

loop_
_geom_angle_atom_site_label_1
_geom_angle_atom_site_label_2
_geom_angle_atom_site_label_3
_geom_angle
_geom_angle_site_symmetry_1
_geom_angle_site_symmetry_3
_geom_angle_publ_flag
O14 Ce2 O16 147.1(10) . . ?
O14 Ce2 O15 140.8(8) . . ?
O15 Ce2 O16 69.1(7) . . ?
O8 Ce2 O14 74.4(8) . . ?
O8 Ce2 O16 138.5(7) . . ?
O8 Ce2 O15 72.2(4) . . ?
O8 Ce2 Br5 74.1(2) . . ?
O8 Ce2 Br6 137.9(3) . . ?
O8 Ce2 Br7 69.61(18) . . ?
O11 Ce2 O14 75.0(8) . . ?
O11 Ce2 O16 72.0(7) . . ?
O11 Ce2 O15 136.9(3) . . ?
O11 Ce2 O8 149.4(2) . . ?
O11 Ce2 O12 59.0(2) . . ?
O11 Ce2 Br5 75.2(2) . . ?
O11 Ce2 Br6 72.5(3) . . ?
O11 Ce2 Br7 140.67(17) . . ?
O9 Ce2 O14 87.4(7) . . ?
O9 Ce2 O16 107.9(7) . . ?
O9 Ce2 O15 92.9(3) . . ?
O9 Ce2 O8 59.4(2) . . ?
O9 Ce2 O11 116.6(2) . . ?
O9 Ce2 O10 58.6(2) . . ?
O9 Ce2 O12 170.9(3) . . ?
O9 Ce2 O13 120.0(3) . . ?
O9 Ce2 Br5 83.1(2) . . ?
O9 Ce2 Br6 105.6(3) . . ?
O9 Ce2 Br7 84.90(19) . . ?
O10 Ce2 O14 91.4(6) . . ?
O10 Ce2 O16 73.7(7) . . ?
O10 Ce2 O15 121.8(3) . . ?
O10 Ce2 O8 116.7(2) . . ?
O10 Ce2 O11 61.5(2) . . ?
O10 Ce2 O12 119.5(2) . . ?
O10 Ce2 O13 170.0(3) . . ?
O10 Ce2 Br5 87.26(17) . . ?
O10 Ce2 Br6 71.8(3) . . ?
O10 Ce2 Br7 115.47(18) . . ?
O12 Ce2 O14 83.7(7) . . ?
O12 Ce2 O16 78.8(7) . . ?
O12 Ce2 O15 95.2(3) . . ?
O12 Ce2 O8 119.6(2) . . ?
O12 Ce2 Br5 88.0(2) . . ?
O12 Ce2 Br6 81.1(3) . . ?
O12 Ce2 Br7 103.3(2) . . ?
O13 Ce2 O14 78.7(7) . . ?
O13 Ce2 O16 115.0(7) . . ?
O13 Ce2 O15 67.4(4) . . ?
O13 Ce2 O8 60.7(3) . . ?
O13 Ce2 O11 115.3(3) . . ?
O13 Ce2 O12 60.1(3) . . ?
O13 Ce2 Br5 82.8(3) . . ?
O13 Ce2 Br6 117.0(3) . . ?
O13 Ce2 Br7 73.3(3) . . ?
Br5 Ce2 Br6 147.0(3) . . ?
Br5 Ce2 Br7 142.99(17) . . ?
Br6 Ce2 Br7 70.0(2) . . ?
O17 Ce1 O16 146.7(8) . . ?
O17 Ce1 O15 140.7(6) . . ?
O15 Ce1 O16 71.8(7) . . ?
O6 Ce1 O16 71.2(6) . . ?
O6 Ce1 O17 82.1(5) . . ?
O6 Ce1 O15 133.6(4) . . ?
O6 Ce1 O3 150.8(2) . . ?
O6 Ce1 Br6 73.9(2) . . ?
O6 Ce1 Br7 137.97(17) . . ?
O6 Ce1 Br8 76.21(18) . . ?
O3 Ce1 O16 137.3(6) . . ?
O3 Ce1 O17 69.1(5) . . ?
O3 Ce1 O15 73.1(4) . . ?
O3 Ce1 Br6 134.5(2) . . ?
O3 Ce1 Br7 70.3(2) . . ?
O3 Ce1 Br8 74.8(2) . . ?
O2 Ce1 O16 128.7(8) . . ?
O2 Ce1 O17 79.1(5) . . ?
O2 Ce1 O15 73.1(4) . . ?
O2 Ce1 O6 111.1(2) . . ?
O2 Ce1 O3 59.8(2) . . ?
O2 Ce1 O5 154.7(2) . . ?
O2 Ce1 Br6 129.3(3) . . ?
O2 Ce1 Br7 78.7(2) . . ?
O2 Ce1 Br8 78.6(2) . . ?
O4 Ce1 O16 90.9(7) . . ?
O4 Ce1 O17 87.4(4) . . ?
O4 Ce1 O15 84.0(3) . . ?
O4 Ce1 O6 123.3(2) . . ?
O4 Ce1 O3 61.9(2) . . ?
O4 Ce1 O2 121.2(2) . . ?
O4 Ce1 O5 61.7(2) . . ?
O4 Ce1 Br6 88.3(3) . . ?
O4 Ce1 Br7 75.8(2) . . ?
O4 Ce1 Br8 93.29(19) . . ?
O5 Ce1 O16 74.1(7) . . ?
O5 Ce1 O17 75.9(5) . . ?
O5 Ce1 O15 130.4(3) . . ?
O5 Ce1 O6 61.7(2) . . ?
O5 Ce1 O3 113.4(2) . . ?
O5 Ce1 Br6 74.0(3) . . ?
O5 Ce1 Br7 123.75(18) . . ?
O5 Ce1 Br8 76.1(2) . . ?
O7 Ce1 O16 82.3(7) . . ?
O7 Ce1 O17 100.9(4) . . ?
O7 Ce1 O15 89.4(3) . . ?
O7 Ce1 O6 58.9(2) . . ?
O7 Ce1 O3 120.7(2) . . ?
O7 Ce1 O2 60.9(2) . . ?
O7 Ce1 O4 171.7(2) . . ?
O7 Ce1 O5 120.3(2) . . ?
O7 Ce1 Br6 84.8(3) . . ?
O7 Ce1 Br7 97.5(2) . . ?
O7 Ce1 Br8 95.0(2) . . ?
Br7 Ce1 Br6 69.5(2) . . ?
Br8 Ce1 Br6 145.0(2) . . ?
Br8 Ce1 Br7 144.48(15) . . ?
Br3 Mn1 Br4B 125.2(2) . . ?
Br1 Mn1 Br3 106.43(7) . . ?
Br1 Mn1 Br4B 100.1(2) . . ?
Br2 Mn1 Br3 111.65(7) . . ?
Br2 Mn1 Br1 108.80(7) . . ?
Br2 Mn1 Br4 107.04(8) . . ?
Br2 Mn1 Br4B 103.34(19) . . ?
Br4 Mn1 Br3 106.03(8) . . ?
Br4 Mn1 Br1 116.93(9) . . ?
Ce2 O14 H14 105.0 . . ?
Ce2 O16 H16 110.7 . . ?
Ce1 O16 Ce2 108.1(11) . . ?
Ce1 O16 H16 108.1 . . ?
Ce1 O17 H17 109.5 . . ?
Ce2 O15 H15 97.3 . . ?
Ce1 O15 Ce2 110.8(6) . . ?
Ce1 O15 H15 109.3 . . ?
C31 O8 Ce2 117.6(7) . . ?
C30 O8 Ce2 116.2(6) . . ?
C30 O8 C31 112.7(8) . . ?
C14 O6 Ce1 116.5(5) . . ?
C15 O6 Ce1 122.8(5) . . ?
C15 O6 C14 113.9(7) . . ?
C9 O3 Ce1 115.1(6) . . ?
C8 O3 Ce1 117.2(7) . . ?
C8 O3 C9 114.5(9) . . ?
C22 O11 Ce2 118.9(5) . . ?
C23 O11 Ce2 116.8(5) . . ?
C23 O11 C22 112.5(7) . . ?
C27 O9 Ce2 120.1(5) . . ?
C29 O9 Ce2 123.8(6) . . ?
C29 O9 C27 113.2(8) . . ?
C24 O10 Ce2 118.4(6) . . ?
C25 O10 Ce2 125.5(6) . . ?
C25 O10 C24 114.5(7) . . ?
C010 O2 Ce1 122.0(9) . . ?
C010 O2 C7 114.2(10) . . ?
C7 O2 Ce1 123.2(6) . . ?
C6 O2 Ce1 120.3(17) . . ?
C6 O2 C7 108.5(13) . . ?
C11 O4 Ce1 118.1(6) . . ?
C11 O4 C10 112.7(8) . . ?
C10 O4 Ce1 117.9(6) . . ?
C21 O12 Ce2 122.1(6) . . ?
C21 O12 C20 113.8(10) . . ?
C20 O12 Ce2 121.6(8) . . ?
C12 O5 Ce1 117.6(5) . . ?
C13 O5 Ce1 119.4(5) . . ?
C13 O5 C12 111.7(7) . . ?
C17 O7 Ce1 127.7(6) . . ?
C17 O7 C5 105.9(12) . . ?
C33 O7 Ce1 114.6(10) . . ?
C33 O7 C17 116.9(11) . . ?
C5 O7 Ce1 124.0(11) . . ?
O10 C24 H24A 110.0 . . ?
O10 C24 H24B 110.0 . . ?
O10 C24 C23 108.3(8) . . ?
H24A C24 H24B 108.4 . . ?
C23 C24 H24A 110.0 . . ?
C23 C24 H24B 110.0 . . ?
O4 C11 H11A 109.6 . . ?
O4 C11 H11B 109.6 . . ?
O4 C11 C12 110.4(9) . . ?
H11A C11 H11B 108.1 . . ?
C12 C11 H11A 109.6 . . ?
C12 C11 H11B 109.6 . . ?
O11 C22 H22A 110.8 . . ?
O11 C22 H22B 110.8 . . ?
O11 C22 C21 104.9(8) . . ?
H22A C22 H22B 108.8 . . ?
C21 C22 H22A 110.8 . . ?
C21 C22 H22B 110.8 . . ?
O6 C14 H14A 110.0 . . ?
O6 C14 H14B 110.0 . . ?
O6 C14 C13 108.7(8) . . ?
H14A C14 H14B 108.3 . . ?
C13 C14 H14A 110.0 . . ?
C13 C14 H14B 110.0 . . ?
O11 C23 C24 104.3(8) . . ?
O11 C23 H23A 110.9 . . ?
O11 C23 H23B 110.9 . . ?
C24 C23 H23A 110.9 . . ?
C24 C23 H23B 110.9 . . ?
H23A C23 H23B 108.9 . . ?
O6 C15 H15A 108.8 . . ?
O6 C15 C17 107.6(8) . . ?
O6 C15 C16 112.0(9) . . ?
C17 C15 H15A 108.8 . . ?
C17 C15 C16 111.0(9) . . ?
C16 C15 H15A 108.8 . . ?
O9 C27 H27 108.7 . . ?
O9 C27 C25 104.4(8) . . ?
O9 C27 C28 111.0(8) . . ?
C25 C27 H27 108.7 . . ?
C25 C27 C28 115.1(9) . . ?
C28 C27 H27 108.7 . . ?
O7 C17 C15 105.4(8) . . ?
O7 C17 H17A 108.8 . . ?
C15 C17 H17A 108.8 . . ?
C18 C17 O7 110.2(9) . . ?
C18 C17 C15 114.7(9) . . ?
C18 C17 H17A 108.8 . . ?
O12 C21 C22 107.4(9) . . ?
O12 C21 H21A 110.2 . . ?
O12 C21 H21B 110.2 . . ?
C22 C21 H21A 110.2 . . ?
C22 C21 H21B 110.2 . . ?
H21A C21 H21B 108.5 . . ?
O3 C9 H9A 110.2 . . ?
O3 C9 H9B 110.2 . . ?
O3 C9 C10 107.7(9) . . ?
H9A C9 H9B 108.5 . . ?
C10 C9 H9A 110.2 . . ?
C10 C9 H9B 110.2 . . ?
O4 C10 C9 109.2(10) . . ?
O4 C10 H10A 109.8 . . ?
O4 C10 H10B 109.8 . . ?
C9 C10 H10A 109.8 . . ?
C9 C10 H10B 109.8 . . ?
H10A C10 H10B 108.3 . . ?
O10 C25 C27 106.5(8) . . ?
O10 C25 H25 108.0 . . ?
O10 C25 C26 111.5(9) . . ?
C27 C25 H25 108.0 . . ?
C27 C25 C26 114.5(10) . . ?
C26 C25 H25 108.0 . . ?
O3 C8 H8A 110.4 . . ?
O3 C8 H8B 110.4 . . ?
O3 C8 C7 106.8(9) . . ?
H8A C8 H8B 108.6 . . ?
C7 C8 H8A 110.4 . . ?
C7 C8 H8B 110.4 . . ?
O2 C010 H01A 110.4 . . ?
O2 C010 H01B 110.4 . . ?
O2 C010 C33 106.7(14) . . ?
H01A C010 H01B 108.6 . . ?
C33 C010 H01A 110.4 . . ?
C33 C010 H01B 110.4 . . ?
C25 C26 H26A 109.5 . . ?
C25 C26 H26B 109.5 . . ?
C25 C26 H26C 109.5 . . ?
H26A C26 H26B 109.5 . . ?
H26A C26 H26C 109.5 . . ?
H26B C26 H26C 109.5 . . ?
C17 C18 H18A 109.5 . . ?
C17 C18 H18B 109.5 . . ?
C17 C18 H18C 109.5 . . ?
H18A C18 H18B 109.5 . . ?
H18A C18 H18C 109.5 . . ?
H18B C18 H18C 109.5 . . ?
C19 O13 Ce2 122.4(8) . . ?
C32 O13 Ce2 121.6(8) . . ?
C32 O13 C19 115.4(11) . . ?
O5 C12 H12A 110.7 . . ?
O5 C12 H12B 110.7 . . ?
C11 C12 O5 105.2(8) . . ?
C11 C12 H12A 110.7 . . ?
C11 C12 H12B 110.7 . . ?
H12A C12 H12B 108.8 . . ?
O8 C31 H31A 110.2 . . ?
O8 C31 H31B 110.2 . . ?
O8 C31 C32 107.4(9) . . ?
H31A C31 H31B 108.5 . . ?
C32 C31 H31A 110.2 . . ?
C32 C31 H31B 110.2 . . ?
O5 C13 C14 104.6(8) . . ?
O5 C13 H13A 110.8 . . ?
O5 C13 H13B 110.8 . . ?
C14 C13 H13A 110.8 . . ?
C14 C13 H13B 110.8 . . ?
H13A C13 H13B 108.9 . . ?
O8 C30 H30A 110.3 . . ?
O8 C30 H30B 110.3 . . ?
O8 C30 C29 107.0(10) . . ?
H30A C30 H30B 108.6 . . ?
C29 C30 H30A 110.3 . . ?
C29 C30 H30B 110.3 . . ?
C27 C28 H28A 109.5 . . ?
C27 C28 H28B 109.5 . . ?
C27 C28 H28C 109.5 . . ?
H28A C28 H28B 109.5 . . ?
H28A C28 H28C 109.5 . . ?
H28B C28 H28C 109.5 . . ?
O9 C29 C30 106.1(9) . . ?
O9 C29 H29A 110.5 . . ?
O9 C29 H29B 110.5 . . ?
C30 C29 H29A 110.5 . . ?
C30 C29 H29B 110.5 . . ?
H29A C29 H29B 108.7 . . ?
C15 C16 H16A 109.5 . . ?
C15 C16 H16B 109.5 . . ?
C15 C16 H16C 109.5 . . ?
H16A C16 H16B 109.5 . . ?
H16A C16 H16C 109.5 . . ?
H16B C16 H16C 109.5 . . ?
O2 C7 C8 108.0(9) . . ?
O2 C7 H7A 110.1 . . ?
O2 C7 H7B 110.1 . . ?
C8 C7 H7A 110.1 . . ?
C8 C7 H7B 110.1 . . ?
H7A C7 H7B 108.4 . . ?
O13 C19 H19A 107.9 . . ?
O13 C19 H19B 107.9 . . ?
H19A C19 H19B 107.2 . . ?
C20 C19 O13 117.4(13) . . ?
C20 C19 H19A 107.9 . . ?
C20 C19 H19B 107.9 . . ?
O12 C20 H20A 108.7 . . ?
O12 C20 H20B 108.7 . . ?
C19 C20 O12 114.1(13) . . ?
C19 C20 H20A 108.7 . . ?
C19 C20 H20B 108.7 . . ?
H20A C20 H20B 107.6 . . ?
O13 C32 C31 108.5(11) . . ?
O13 C32 H32A 110.0 . . ?
O13 C32 H32B 110.0 . . ?
C31 C32 H32A 110.0 . . ?
C31 C32 H32B 110.0 . . ?
H32A C32 H32B 108.4 . . ?
O7 C33 C010 104.4(15) . . ?
O7 C33 H33A 110.9 . . ?
O7 C33 H33B 110.9 . . ?
C010 C33 H33A 110.9 . . ?
C010 C33 H33B 110.9 . . ?
H33A C33 H33B 108.9 . . ?
Ce2 Br6 Ce1 109.6(4) . . ?
Ce2 Br7 Ce1 109.92(16) . . ?
O2 C6 H6A 110.3 . . ?
O2 C6 H6B 110.3 . . ?
O2 C6 C5 107(2) . . ?
H6A C6 H6B 108.5 . . ?
C5 C6 H6A 110.3 . . ?
C5 C6 H6B 110.3 . . ?
O7 C5 C6 111(2) . . ?
O7 C5 H5A 109.5 . . ?
O7 C5 H5B 109.5 . . ?
C6 C5 H5A 109.5 . . ?
C6 C5 H5B 109.5 . . ?
H5A C5 H5B 108.1 . . ?

loop_
_geom_bond_atom_site_label_1
_geom_bond_atom_site_label_2
_geom_bond_distance
_geom_bond_site_symmetry_2
_geom_bond_publ_flag
Ce2 O14 2.73(4) . ?
Ce2 O16 2.99(3) . ?
Ce2 O15 2.920(17) . ?
Ce2 O8 2.671(7) . ?
Ce2 O11 2.624(7) . ?
Ce2 O9 2.608(7) . ?
Ce2 O10 2.620(5) . ?
Ce2 O12 2.646(7) . ?
Ce2 O13 2.620(8) . ?
Ce2 Br5 2.790(7) . ?
Ce2 Br6 2.888(9) . ?
Ce2 Br7 2.893(5) . ?
Ce1 O16 2.87(3) . ?
Ce1 O17 2.7000(14) . ?
Ce1 O15 2.843(17) . ?
Ce1 O6 2.630(6) . ?
Ce1 O3 2.669(7) . ?
Ce1 O2 2.605(7) . ?
Ce1 O4 2.600(7) . ?
Ce1 O5 2.606(6) . ?
Ce1 O7 2.547(7) . ?
Ce1 Br6 2.916(11) . ?
Ce1 Br7 2.901(5) . ?
Ce1 Br8 2.771(3) . ?
Br3 Mn1 2.5106(19) . ?
Br1 Mn1 2.510(2) . ?
Br2 Mn1 2.452(2) . ?
Mn1 Br4 2.504(2) . ?
Mn1 Br4B 2.633(7) . ?
O14 H14 0.8402 . ?
O16 H16 0.8401 . ?
O17 H17 0.8400 . ?
O15 H15 0.8402 . ?
O8 C31 1.438(13) . ?
O8 C30 1.392(15) . ?
O6 C14 1.448(11) . ?
O6 C15 1.420(11) . ?
O3 C9 1.407(12) . ?
O3 C8 1.407(13) . ?
O11 C22 1.428(11) . ?
O11 C23 1.421(11) . ?
O9 C27 1.454(12) . ?
O9 C29 1.422(12) . ?
O10 C24 1.420(12) . ?
O10 C25 1.418(12) . ?
O2 C010 1.428(16) . ?
O2 C7 1.435(13) . ?
O2 C6 1.41(2) . ?
O4 C11 1.419(13) . ?
O4 C10 1.452(12) . ?
O12 C21 1.409(14) . ?
O12 C20 1.453(17) . ?
O5 C12 1.468(11) . ?
O5 C13 1.466(12) . ?
O7 C17 1.461(13) . ?
O7 C33 1.458(17) . ?
O7 C5 1.47(2) . ?
C24 H24A 0.9900 . ?
C24 H24B 0.9900 . ?
C24 C23 1.516(14) . ?
C11 H11A 0.9900 . ?
C11 H11B 0.9900 . ?
C11 C12 1.444(15) . ?
C22 H22A 0.9900 . ?
C22 H22B 0.9900 . ?
C22 C21 1.486(15) . ?
C14 H14A 0.9900 . ?
C14 H14B 0.9900 . ?
C14 C13 1.479(14) . ?
C23 H23A 0.9900 . ?
C23 H23B 0.9900 . ?
C15 H15A 1.0000 . ?
C15 C17 1.516(16) . ?
C15 C16 1.553(14) . ?
C27 H27 1.0000 . ?
C27 C25 1.515(15) . ?
C27 C28 1.519(15) . ?
C17 H17A 1.0000 . ?
C17 C18 1.456(15) . ?
C21 H21A 0.9900 . ?
C21 H21B 0.9900 . ?
C9 H9A 0.9900 . ?
C9 H9B 0.9900 . ?
C9 C10 1.453(15) . ?
C10 H10A 0.9900 . ?
C10 H10B 0.9900 . ?
C25 H25 1.0000 . ?
C25 C26 1.525(14) . ?
C8 H8A 0.9900 . ?
C8 H8B 0.9900 . ?
C8 C7 1.497(18) . ?
C010 H01A 0.9900 . ?
C010 H01B 0.9900 . ?
C010 C33 1.53(2) . ?
C26 H26A 0.9800 . ?
C26 H26B 0.9800 . ?
C26 H26C 0.9800 . ?
C18 H18A 0.9800 . ?
C18 H18B 0.9800 . ?
C18 H18C 0.9800 . ?
O13 C19 1.376(17) . ?
O13 C32 1.352(16) . ?
C12 H12A 0.9900 . ?
C12 H12B 0.9900 . ?
C31 H31A 0.9900 . ?
C31 H31B 0.9900 . ?
C31 C32 1.523(18) . ?
C13 H13A 0.9900 . ?
C13 H13B 0.9900 . ?
C30 H30A 0.9900 . ?
C30 H30B 0.9900 . ?
C30 C29 1.505(17) . ?
C28 H28A 0.9800 . ?
C28 H28B 0.9800 . ?
C28 H28C 0.9800 . ?
C29 H29A 0.9900 . ?
C29 H29B 0.9900 . ?
C16 H16A 0.9800 . ?
C16 H16B 0.9800 . ?
C16 H16C 0.9800 . ?
C7 H7A 0.9900 . ?
C7 H7B 0.9900 . ?
C19 H19A 0.9900 . ?
C19 H19B 0.9900 . ?
C19 C20 1.37(2) . ?
C20 H20A 0.9900 . ?
C20 H20B 0.9900 . ?
C32 H32A 0.9900 . ?
C32 H32B 0.9900 . ?
C33 H33A 0.9900 . ?
C33 H33B 0.9900 . ?
C6 H6A 0.9900 . ?
C6 H6B 0.9900 . ?
C6 C5 1.52(3) . ?
C5 H5A 0.9900 . ?
C5 H5B 0.9900 . ?

loop_
_geom_torsion_atom_site_label_1
_geom_torsion_atom_site_label_2
_geom_torsion_atom_site_label_3
_geom_torsion_atom_site_label_4
_geom_torsion
_geom_torsion_site_symmetry_1
_geom_torsion_site_symmetry_2
_geom_torsion_site_symmetry_3
_geom_torsion_site_symmetry_4
_geom_torsion_publ_flag
Ce2 O8 C31 C32 -42.1(12) . . . . ?
Ce2 O8 C30 C29 55.3(11) . . . . ?
Ce2 O11 C22 C21 54.2(10) . . . . ?
Ce2 O11 C23 C24 -53.4(8) . . . . ?
Ce2 O9 C27 C25 -53.9(9) . . . . ?
Ce2 O9 C27 C28 70.8(10) . . . . ?
Ce2 O9 C29 C30 33.0(13) . . . . ?
Ce2 O10 C24 C23 -41.3(10) . . . . ?
Ce2 O10 C25 C27 -31.2(10) . . . . ?
Ce2 O10 C25 C26 94.4(10) . . . . ?
Ce2 O12 C21 C22 36.4(13) . . . . ?
Ce2 O12 C20 C19 -8(2) . . . . ?
Ce2 O13 C19 C20 -25(2) . . . . ?
Ce2 O13 C32 C31 -44.4(15) . . . . ?
Ce1 O6 C14 C13 48.3(9) . . . . ?
Ce1 O6 C15 C17 -42.5(10) . . . . ?
Ce1 O6 C15 C16 79.6(10) . . . . ?
Ce1 O3 C9 C10 -50.7(11) . . . . ?
Ce1 O3 C8 C7 52.9(12) . . . . ?
Ce1 O2 C010 C33 25(2) . . . . ?
Ce1 O2 C7 C8 31.5(14) . . . . ?
Ce1 O2 C6 C5 -47(5) . . . . ?
Ce1 O4 C11 C12 -43.4(11) . . . . ?
Ce1 O4 C10 C9 -40.7(12) . . . . ?
Ce1 O5 C12 C11 -47.5(9) . . . . ?
Ce1 O5 C13 C14 45.8(9) . . . . ?
Ce1 O7 C17 C15 -33.2(11) . . . . ?
Ce1 O7 C17 C18 91.0(10) . . . . ?
Ce1 O7 C33 C010 62(2) . . . . ?
Ce1 O7 C5 C6 -16(5) . . . . ?
O8 C31 C32 O13 54.1(15) . . . . ?
O8 C30 C29 O9 -54.4(12) . . . . ?
O6 C14 C13 O5 -58.5(10) . . . . ?
O6 C15 C17 O7 43.2(10) . . . . ?
O6 C15 C17 C18 -78.2(11) . . . . ?
O3 C9 C10 O4 58.8(13) . . . . ?
O3 C8 C7 O2 -52.0(14) . . . . ?
O11 C22 C21 O12 -54.7(12) . . . . ?
O9 C27 C25 O10 49.5(10) . . . . ?
O9 C27 C25 C26 -74.3(10) . . . . ?
O10 C24 C23 O11 59.6(10) . . . . ?
O2 C010 C33 O7 -53(2) . . . . ?
O2 C6 C5 O7 38(6) . . . . ?
O4 C11 C12 O5 57.0(11) . . . . ?
C24 O10 C25 C27 163.4(8) . . . . ?
C24 O10 C25 C26 -71.0(11) . . . . ?
C11 O4 C10 C9 102.4(11) . . . . ?
C22 O11 C23 C24 163.9(8) . . . . ?
C14 O6 C15 C17 167.4(8) . . . . ?
C14 O6 C15 C16 -70.4(11) . . . . ?
C23 O11 C22 C21 -164.1(9) . . . . ?
C15 O6 C14 C13 -159.7(8) . . . . ?
C27 O9 C29 C30 -166.1(9) . . . . ?
C17 O7 C33 C010 -127.1(15) . . . . ?
C17 O7 C5 C6 -179(3) . . . . ?
C21 O12 C20 C19 154.8(15) . . . . ?
C9 O3 C8 C7 -167.9(10) . . . . ?
C10 O4 C11 C12 173.5(9) . . . . ?
C25 O10 C24 C23 125.2(9) . . . . ?
C8 O3 C9 C10 169.2(10) . . . . ?
C010 O2 C7 C8 -157.4(14) . . . . ?
O13 C19 C20 O12 21(2) . . . . ?
C12 O5 C13 C14 -171.5(7) . . . . ?
C31 O8 C30 C29 -164.7(10) . . . . ?
C13 O5 C12 C11 169.0(8) . . . . ?
C30 O8 C31 C32 178.5(10) . . . . ?
C28 C27 C25 O10 -72.5(11) . . . . ?
C28 C27 C25 C26 163.8(9) . . . . ?
C29 O9 C27 C25 144.5(9) . . . . ?
C29 O9 C27 C28 -90.9(10) . . . . ?
C16 C15 C17 O7 -79.6(11) . . . . ?
C16 C15 C17 C18 159.0(9) . . . . ?
C7 O2 C010 C33 -146.3(16) . . . . ?
C7 O2 C6 C5 163(3) . . . . ?
C19 O13 C32 C31 126.4(13) . . . . ?
C20 O12 C21 C22 -126.0(12) . . . . ?
C32 O13 C19 C20 163.8(15) . . . . ?
C33 O7 C17 C15 157.7(13) . . . . ?
C33 O7 C17 C18 -78.1(15) . . . . ?
C6 O2 C7 C8 -180(3) . . . . ?
C5 O7 C17 C15 129(2) . . . . ?
C5 O7 C17 C18 -106(2) . . . . ?

loop_
_twin_individual_id
_twin_individual_mass_fraction_refined
1 0.901(17)
2 0.099(17)
